data_7018951
loop_
_publ_author_name
'Voloshin, Y. Z.'
'Belov, A. S.'
'Vologzhanina, A. V.'
'Aleksandrov, G. G.'
'Dolganov, A. V.'
'Novikov, V. V.'
'Varzatskii, O. A.'
'Bubnov, Y. N.'

_publ_section_title
;
 Synthesis, structure, properties and immobilization on a gold surface of
 the monoribbed-functionalized tris-dioximate cobalt(ii) clathrochelates
 and an electrocatalytic hydrogen production from H+ ions
;
_journal_issue 20
_journal_name_full 'Dalton Transactions'
_journal_page_first 6078
_journal_paper_doi 10.1039/c2dt12513g
_journal_volume 41
_journal_year 2012
_chemical_formula_moiety 'C32 H24 B2 Co F2 N6 O6 S2'
_chemical_formula_sum 'C32 H24 B2 Co F2 N6 O6 S2'
_chemical_formula_weight 771.24
_chemical_name_systematic
;
?
;
_space_group_IT_number 19
_symmetry_cell_setting orthorhombic
_symmetry_space_group_name_Hall 'P 2ac 2ab'
_symmetry_space_group_name_H-M 'P 21 21 21'
_atom_sites_solution_hydrogens geom
_atom_sites_solution_primary direct
_atom_sites_solution_secondary difmap
_audit_creation_method SHELXL-97
_cell_angle_alpha 90.00
_cell_angle_beta 90.00
_cell_angle_gamma 90.00
_cell_formula_units_Z 4
_cell_length_a 11.041(2)
_cell_length_b 12.489(3)
_cell_length_c 24.300(5)
_cell_measurement_reflns_used 2490
_cell_measurement_temperature 296(2)
_cell_measurement_theta_max 20.90
_cell_measurement_theta_min 2.49
_cell_volume 3350.8(12)
_computing_cell_refinement 'Bruker SAINT'
_computing_data_collection 'Bruker APEX2'
_computing_data_reduction 'Bruker SAINT'
_computing_molecular_graphics 'Bruker SHELXTL'
_computing_publication_material 'Bruker SHELXTL'
_computing_structure_refinement 'SHELXL-97 (Sheldrick, 1997)'
_computing_structure_solution 'SHELXS-97 (Sheldrick, 1990)'
_diffrn_ambient_temperature 296(2)
_diffrn_measured_fraction_theta_full 0.991
_diffrn_measured_fraction_theta_max 0.991
_diffrn_measurement_device_type 'Bruker APEX-II CCD'
_diffrn_measurement_method '\f and \w scans'
_diffrn_radiation_monochromator graphite
_diffrn_radiation_source 'fine-focus sealed tube'
_diffrn_radiation_type MoK\a
_diffrn_radiation_wavelength 0.71073
_diffrn_reflns_av_R_equivalents 0.0511
_diffrn_reflns_av_sigmaI/netI 0.0842
_diffrn_reflns_limit_h_max 14
_diffrn_reflns_limit_h_min -13
_diffrn_reflns_limit_k_max 9
_diffrn_reflns_limit_k_min -16
_diffrn_reflns_limit_l_max 32
_diffrn_reflns_limit_l_min -30
_diffrn_reflns_number 20299
_diffrn_reflns_theta_full 28.30
_diffrn_reflns_theta_max 28.30
_diffrn_reflns_theta_min 1.68
_diffrn_standards_number 0
_exptl_absorpt_coefficient_mu 0.703
_exptl_absorpt_correction_T_max 0.9657
_exptl_absorpt_correction_T_min 0.7910
_exptl_absorpt_correction_type empirical
_exptl_absorpt_process_details Sadabs
_exptl_crystal_colour plate
_exptl_crystal_density_diffrn 1.529
_exptl_crystal_density_method 'not measured'
_exptl_crystal_description red
_exptl_crystal_F_000 1572
_exptl_crystal_size_max 0.35
_exptl_crystal_size_mid 0.12
_exptl_crystal_size_min 0.05
_refine_diff_density_max 0.450
_refine_diff_density_min -0.400
_refine_diff_density_rms 0.153
_refine_ls_abs_structure_details 'Flack H D (1983), Acta Cryst. A39, 876-881'
_refine_ls_abs_structure_Flack 0.014(19)
_refine_ls_extinction_method none
_refine_ls_goodness_of_fit_ref 1.044
_refine_ls_hydrogen_treatment constr
_refine_ls_matrix_type full
_refine_ls_number_parameters 421
_refine_ls_number_reflns 8157
_refine_ls_number_restraints 3
_refine_ls_restrained_S_all 1.044
_refine_ls_R_factor_all 0.1069
_refine_ls_R_factor_gt 0.0588
_refine_ls_shift/su_max 0.001
_refine_ls_shift/su_mean 0.000
_refine_ls_structure_factor_coef Fsqd
_refine_ls_weighting_details 'calc w=1/[\s^2^(Fo^2^)+(0.0670P)^2^+0.0000P] where P=(Fo^2^+2Fc^2^)/3'
_refine_ls_weighting_scheme calc
_refine_ls_wR_factor_gt 0.1214
_refine_ls_wR_factor_ref 0.1476
_reflns_number_gt 5141
_reflns_number_total 8157
_reflns_threshold_expression >2sigma(I)
_cod_data_source_file c2dt12513g.txt
_cod_data_source_block ab126
_cod_original_cell_volume 3350.7(12)
_cod_database_code 7018951

loop_
_symmetry_equiv_pos_as_xyz
'x, y, z'
'x+1/2, -y+1/2, -z'
'-x, y+1/2, -z+1/2'
'-x+1/2, -y, z+1/2'

loop_
_atom_site_label
_atom_site_type_symbol
_atom_site_fract_x
_atom_site_fract_y
_atom_site_fract_z
_atom_site_U_iso_or_equiv
_atom_site_adp_type
_atom_site_occupancy
_atom_site_symmetry_multiplicity
_atom_site_calc_flag
_atom_site_refinement_flags
_atom_site_disorder_assembly
_atom_site_disorder_group
Co1 Co 0.83525(5) 0.06876(5) 0.33119(2) 0.03948(16) Uani 1 1 d . . .
S1 S 1.23345(12) -0.03574(14) 0.32938(8) 0.0815(5) Uani 1 1 d . . .
S2 S 1.05990(16) -0.16643(14) 0.43328(7) 0.0780(5) Uani 1 1 d . . .
F1 F 1.0670(2) 0.2695(2) 0.22699(10) 0.0566(7) Uani 1 1 d . . .
F2 F 0.6215(3) -0.1424(2) 0.43848(10) 0.0613(8) Uani 1 1 d . . .
O1 O 0.9351(3) 0.2749(2) 0.29893(12) 0.0505(8) Uani 1 1 d . . .
O3 O 0.9136(3) 0.1454(3) 0.22452(11) 0.0512(8) Uani 1 1 d . . .
O5 O 1.0842(3) 0.1299(3) 0.28880(13) 0.0523(8) Uani 1 1 d . . .
O2 O 0.6829(3) 0.0322(2) 0.42531(11) 0.0487(8) Uani 1 1 d . . .
O4 O 0.6455(3) -0.0919(3) 0.34841(11) 0.0546(9) Uani 1 1 d . . .
O6 O 0.8178(3) -0.1196(3) 0.40989(13) 0.0532(8) Uani 1 1 d . . .
N1 N 0.8577(3) 0.2209(3) 0.33311(13) 0.0399(8) Uani 1 1 d . . .
N2 N 0.7512(3) 0.1031(3) 0.39681(13) 0.0415(9) Uani 1 1 d . . .
N3 N 0.8425(3) 0.0736(3) 0.25182(13) 0.0411(8) Uani 1 1 d . . .
N4 N 0.7031(3) -0.0274(3) 0.31103(13) 0.0427(9) Uani 1 1 d . . .
N5 N 1.0243(3) 0.0657(3) 0.32477(14) 0.0435(8) Uani 1 1 d . . .
N6 N 0.8933(3) -0.0647(3) 0.37531(14) 0.0444(9) Uani 1 1 d . . .
C1 C 0.8106(4) 0.2745(4) 0.37416(17) 0.0444(11) Uani 1 1 d . B .
C2 C 0.7403(4) 0.2045(4) 0.41037(17) 0.0397(10) Uani 1 1 d . . .
C3 C 0.7602(4) 0.0241(4) 0.22413(16) 0.0390(10) Uani 1 1 d . . .
C4 C 0.6872(4) -0.0474(4) 0.25863(17) 0.0414(11) Uani 1 1 d . . .
C5 C 1.0820(4) -0.0140(4) 0.34571(19) 0.0497(12) Uani 1 1 d . . .
C6 C 1.0086(4) -0.0791(4) 0.38185(18) 0.0469(11) Uani 1 1 d . . .
C13 C 0.6690(3) 0.2437(3) 0.45722(9) 0.0433(10) Uani 1 1 d G . .
C14 C 0.5888(3) 0.3282(3) 0.44944(11) 0.0618(14) Uani 1 1 d G . .
H14A H 0.5766 0.3559 0.4144 0.074 Uiso 1 1 calc R . .
C15 C 0.5270(3) 0.3712(3) 0.49408(15) 0.0689(16) Uani 1 1 d G . .
H15A H 0.4733 0.4277 0.4889 0.083 Uiso 1 1 calc R . .
C16 C 0.5452(3) 0.3297(3) 0.54651(12) 0.0751(18) Uani 1 1 d G . .
H16A H 0.5038 0.3584 0.5764 0.090 Uiso 1 1 calc R . .
C17 C 0.6253(4) 0.2452(3) 0.55429(9) 0.0693(16) Uani 1 1 d G . .
H17A H 0.6375 0.2174 0.5894 0.083 Uiso 1 1 calc R . .
C18 C 0.6872(3) 0.2022(3) 0.50965(12) 0.0598(14) Uani 1 1 d G . .
H18A H 0.7408 0.1456 0.5149 0.072 Uiso 1 1 calc R . .
C19 C 0.7328(3) 0.0428(3) 0.16514(9) 0.0496(12) Uani 1 1 d G . .
C20 C 0.6143(2) 0.0672(3) 0.15042(12) 0.0608(14) Uani 1 1 d G . .
H20A H 0.5539 0.0685 0.1771 0.073 Uiso 1 1 calc R . .
C21 C 0.5862(3) 0.0897(3) 0.09588(14) 0.0749(18) Uani 1 1 d G . .
H21A H 0.5069 0.1060 0.0860 0.090 Uiso 1 1 calc R . .
C22 C 0.6765(4) 0.0878(3) 0.05606(10) 0.0801(19) Uani 1 1 d G . .
H22A H 0.6577 0.1029 0.0196 0.096 Uiso 1 1 calc R . .
C23 C 0.7950(3) 0.0635(3) 0.07077(10) 0.0721(17) Uani 1 1 d G . .
H23A H 0.8554 0.0622 0.0441 0.087 Uiso 1 1 calc R . .
C24 C 0.8231(2) 0.0409(3) 0.12531(12) 0.0593(14) Uani 1 1 d G . .
H24A H 0.9024 0.0246 0.1352 0.071 Uiso 1 1 calc R . .
C25 C 0.6144(3) -0.1341(3) 0.23595(14) 0.0477(12) Uani 1 1 d G . .
C26 C 0.6651(3) -0.2001(3) 0.19609(14) 0.0654(14) Uani 1 1 d G . .
H26A H 0.7440 -0.1882 0.1841 0.078 Uiso 1 1 calc R . .
C27 C 0.5980(4) -0.2839(3) 0.17410(16) 0.097(2) Uani 1 1 d G . .
H27A H 0.6319 -0.3281 0.1474 0.116 Uiso 1 1 calc R . .
C28 C 0.4801(4) -0.3018(3) 0.1920(2) 0.106(3) Uani 1 1 d G . .
H28A H 0.4352 -0.3579 0.1773 0.127 Uiso 1 1 calc R . .
C29 C 0.4294(3) -0.2357(4) 0.23183(19) 0.101(3) Uani 1 1 d G . .
H29A H 0.3505 -0.2477 0.2438 0.121 Uiso 1 1 calc R . .
C30 C 0.4965(3) -0.1519(4) 0.25382(15) 0.0785(19) Uani 1 1 d G . .
H30A H 0.4626 -0.1077 0.2805 0.094 Uiso 1 1 calc R . .
C31 C 1.2168(6) -0.1412(7) 0.4308(3) 0.094(2) Uani 1 1 d . . .
H31A H 1.2327 -0.0697 0.4446 0.113 Uiso 1 1 calc R . .
H31B H 1.2585 -0.1917 0.4544 0.113 Uiso 1 1 calc R . .
C32 C 1.2653(6) -0.1507(6) 0.3735(3) 0.099(2) Uani 1 1 d . . .
H32A H 1.2311 -0.2142 0.3566 0.119 Uiso 1 1 calc R . .
H32B H 1.3523 -0.1606 0.3755 0.119 Uiso 1 1 calc R . .
B1 B 1.0013(5) 0.2046(5) 0.2599(2) 0.0465(13) Uani 1 1 d . . .
B2 B 0.6924(5) -0.0815(5) 0.4054(2) 0.0465(14) Uani 1 1 d . . .
C7 C 0.8257(5) 0.3907(4) 0.3835(2) 0.0593(13) Uani 1 1 d D . .
C12 C 0.8636(6) 0.4287(6) 0.4333(3) 0.089(2) Uani 1 1 d . B .
H12A H 0.8894 0.3871 0.4628 0.106 Uiso 1 1 calc R A 1
C8A C 0.7843(11) 0.4549(8) 0.3384(4) 0.058(3) Uiso 0.50 1 d PD B 1
H8AA H 0.7587 0.4202 0.3066 0.069 Uiso 0.50 1 calc PR B 1
C9A C 0.7802(12) 0.5687(10) 0.3395(6) 0.078(4) Uiso 0.50 1 d PD B 1
H9AA H 0.7554 0.6097 0.3096 0.094 Uiso 0.50 1 calc PR B 1
C10A C 0.8170(13) 0.6133(13) 0.3897(7) 0.074(4) Uiso 0.50 1 d P B 1
H10A H 0.8142 0.6873 0.3937 0.089 Uiso 0.50 1 calc PR B 1
C11A C 0.8562(12) 0.5541(12) 0.4325(6) 0.063(3) Uiso 0.50 1 d P B 1
H11A H 0.8809 0.5904 0.4640 0.076 Uiso 0.50 1 calc PR B 1
C8B C 0.8193(14) 0.4746(11) 0.3449(6) 0.088(5) Uiso 0.50 1 d PD B 2
H8BA H 0.8153 0.4593 0.3075 0.106 Uiso 0.50 1 calc PR B 2
C9B C 0.8188(13) 0.5804(12) 0.3628(7) 0.071(4) Uiso 0.50 1 d P B 2
H9BA H 0.7940 0.6350 0.3393 0.085 Uiso 0.50 1 calc PR B 2
C10B C 0.8531(14) 0.6020(16) 0.4123(7) 0.079(4) Uiso 0.50 1 d P B 2
H10B H 0.8547 0.6739 0.4224 0.095 Uiso 0.50 1 calc PR B 2
C11B C 0.8884(11) 0.5274(11) 0.4524(5) 0.063(3) Uiso 0.50 1 d P B 2
H11B H 0.9229 0.5434 0.4863 0.076 Uiso 0.50 1 calc PR B 2

loop_
_atom_site_aniso_label
_atom_site_aniso_U_11
_atom_site_aniso_U_22
_atom_site_aniso_U_33
_atom_site_aniso_U_23
_atom_site_aniso_U_13
_atom_site_aniso_U_12
Co1 0.0468(3) 0.0381(3) 0.0335(3) -0.0053(3) 0.0052(3) -0.0048(3)
S1 0.0513(7) 0.0807(12) 0.1126(13) 0.0097(10) 0.0097(9) 0.0157(7)
S2 0.0827(10) 0.0664(11) 0.0851(10) 0.0182(8) -0.0136(9) 0.0141(9)
F1 0.0602(16) 0.0578(19) 0.0518(15) 0.0019(13) 0.0135(13) -0.0196(15)
F2 0.080(2) 0.0527(19) 0.0511(15) 0.0043(14) 0.0183(14) -0.0158(16)
O1 0.0642(19) 0.0393(19) 0.0478(17) 0.0015(15) 0.0157(16) -0.0125(17)
O3 0.0578(18) 0.061(2) 0.0350(15) -0.0032(15) 0.0031(14) -0.0206(18)
O5 0.0413(16) 0.056(2) 0.0594(18) 0.0042(17) 0.0043(16) -0.0065(16)
O2 0.065(2) 0.0381(19) 0.0427(15) -0.0020(13) 0.0189(16) -0.0074(16)
O4 0.0635(19) 0.059(2) 0.0409(15) -0.0041(15) 0.0058(15) -0.0226(18)
O6 0.070(2) 0.0353(19) 0.0543(18) 0.0038(15) 0.0028(18) -0.0039(17)
N1 0.051(2) 0.0326(19) 0.0364(17) -0.0058(17) 0.0051(18) -0.0018(16)
N2 0.054(2) 0.037(2) 0.0326(17) -0.0027(16) 0.0070(17) -0.0021(18)
N3 0.0443(18) 0.044(2) 0.0354(16) -0.0077(17) 0.0055(17) -0.007(2)
N4 0.049(2) 0.045(2) 0.0344(17) -0.0040(16) 0.0058(16) -0.0097(18)
N5 0.0398(17) 0.044(2) 0.047(2) -0.004(2) -0.0003(17) -0.0034(19)
N6 0.056(2) 0.035(2) 0.0426(19) -0.0025(18) -0.0002(18) -0.001(2)
C1 0.054(3) 0.039(3) 0.040(2) 0.000(2) 0.003(2) 0.004(2)
C2 0.047(2) 0.036(3) 0.036(2) -0.003(2) 0.001(2) 0.003(2)
C3 0.038(2) 0.046(3) 0.032(2) -0.0045(19) 0.0008(18) -0.003(2)
C4 0.041(2) 0.042(3) 0.042(2) -0.008(2) 0.0006(19) -0.001(2)
C5 0.045(2) 0.047(3) 0.057(3) -0.016(2) -0.007(2) 0.008(2)
C6 0.059(3) 0.035(3) 0.047(2) -0.004(2) -0.008(2) 0.002(2)
C13 0.053(2) 0.039(3) 0.039(2) -0.0076(19) 0.007(2) 0.002(3)
C14 0.064(3) 0.068(4) 0.054(3) 0.003(3) 0.016(3) 0.005(3)
C15 0.070(3) 0.054(4) 0.083(4) -0.010(3) 0.022(3) 0.009(3)
C16 0.081(4) 0.078(5) 0.066(4) -0.031(3) 0.032(3) -0.012(4)
C17 0.082(4) 0.080(5) 0.046(3) -0.007(3) 0.008(3) -0.006(3)
C18 0.069(3) 0.063(4) 0.047(3) -0.002(2) 0.009(3) 0.005(3)
C19 0.056(3) 0.054(3) 0.038(2) -0.009(2) -0.008(2) -0.010(2)
C20 0.061(3) 0.071(4) 0.050(3) 0.000(3) -0.013(2) -0.008(3)
C21 0.085(4) 0.080(5) 0.060(3) 0.010(3) -0.032(3) -0.013(4)
C22 0.118(5) 0.083(5) 0.039(3) 0.002(3) -0.016(3) -0.030(4)
C23 0.100(5) 0.076(4) 0.041(3) -0.010(3) 0.009(3) -0.020(4)
C24 0.065(3) 0.074(4) 0.039(2) -0.012(2) 0.004(2) -0.009(3)
C25 0.039(2) 0.052(3) 0.052(3) 0.001(2) -0.011(2) -0.007(2)
C26 0.060(3) 0.056(3) 0.080(4) -0.017(3) -0.020(3) 0.004(3)
C27 0.129(6) 0.057(4) 0.105(5) -0.021(4) -0.049(5) 0.008(4)
C28 0.116(6) 0.075(5) 0.127(6) 0.027(4) -0.074(5) -0.059(5)
C29 0.073(4) 0.134(7) 0.095(5) 0.019(5) -0.021(4) -0.060(5)
C30 0.058(3) 0.113(6) 0.065(3) -0.004(4) 0.000(3) -0.031(4)
C31 0.088(4) 0.086(5) 0.109(5) 0.001(4) -0.037(4) 0.023(4)
C32 0.070(4) 0.076(5) 0.151(7) 0.010(5) 0.003(4) 0.030(4)
B1 0.050(3) 0.046(4) 0.043(3) -0.006(3) 0.011(3) -0.007(3)
B2 0.055(3) 0.041(3) 0.043(3) -0.001(3) 0.006(2) -0.003(3)
C7 0.073(3) 0.032(3) 0.073(3) -0.011(2) 0.027(3) -0.002(3)
C12 0.090(4) 0.071(4) 0.105(5) -0.041(4) 0.037(4) -0.027(4)

loop_
_atom_type_symbol
_atom_type_description
_atom_type_scat_dispersion_real
_atom_type_scat_dispersion_imag
_atom_type_scat_source
C C 0.0033 0.0016 'International Tables Vol C Tables 4.2.6.8 and 6.1.1.4'
H H 0.0000 0.0000 'International Tables Vol C Tables 4.2.6.8 and 6.1.1.4'
B B 0.0013 0.0007 'International Tables Vol C Tables 4.2.6.8 and 6.1.1.4'
N N 0.0061 0.0033 'International Tables Vol C Tables 4.2.6.8 and 6.1.1.4'
O O 0.0106 0.0060 'International Tables Vol C Tables 4.2.6.8 and 6.1.1.4'
F F 0.0171 0.0103 'International Tables Vol C Tables 4.2.6.8 and 6.1.1.4'
S S 0.1246 0.1234 'International Tables Vol C Tables 4.2.6.8 and 6.1.1.4'
Co Co 0.3494 0.9721 'International Tables Vol C Tables 4.2.6.8 and 6.1.1.4'

loop_
_geom_angle_atom_site_label_1
_geom_angle_atom_site_label_2
_geom_angle_atom_site_label_3
_geom_angle
N2 Co1 N1 79.53(15)
N2 Co1 N3 148.63(16)
N1 Co1 N3 89.32(15)
N2 Co1 N4 89.11(15)
N1 Co1 N4 135.44(16)
N3 Co1 N4 78.42(14)
N2 Co1 N6 84.19(15)
N1 Co1 N6 137.81(15)
N3 Co1 N6 121.75(15)
N4 Co1 N6 82.36(15)
N2 Co1 N5 123.74(15)
N1 Co1 N5 83.74(15)
N3 Co1 N5 83.39(14)
N4 Co1 N5 135.67(16)
N6 Co1 N5 73.56(15)
C5 S1 C32 100.0(3)
C6 S2 C31 100.5(3)
N1 O1 B1 113.8(3)
N3 O3 B1 114.8(3)
N5 O5 B1 112.0(3)
N2 O2 B2 114.5(3)
N4 O4 B2 113.8(3)
N6 O6 B2 111.5(3)
C1 N1 O1 117.3(3)
C1 N1 Co1 118.3(3)
O1 N1 Co1 123.6(2)
C2 N2 O2 116.8(3)
C2 N2 Co1 118.3(3)
O2 N2 Co1 123.7(3)
C3 N3 O3 117.8(3)
C3 N3 Co1 118.5(3)
O3 N3 Co1 122.0(2)
C4 N4 O4 118.0(3)
C4 N4 Co1 117.5(3)
O4 N4 Co1 122.9(2)
C5 N5 O5 118.0(4)
C5 N5 Co1 118.6(3)
O5 N5 Co1 121.5(3)
C6 N6 O6 117.0(4)
C6 N6 Co1 118.5(3)
O6 N6 Co1 122.0(3)
N1 C1 C2 111.3(4)
N1 C1 C7 125.0(4)
C2 C1 C7 123.7(4)
N2 C2 C1 112.1(4)
N2 C2 C13 124.4(4)
C1 C2 C13 123.5(4)
N3 C3 C4 112.4(3)
N3 C3 C19 125.0(4)
C4 C3 C19 122.4(4)
N4 C4 C25 125.7(4)
N4 C4 C3 111.4(4)
C25 C4 C3 122.6(3)
N5 C5 C6 113.5(4)
N5 C5 S1 120.4(4)
C6 C5 S1 126.1(4)
N6 C6 C5 113.5(4)
N6 C6 S2 119.4(4)
C5 C6 S2 127.0(4)
C14 C13 C18 120.0
C14 C13 C2 119.2(3)
C18 C13 C2 120.6(3)
C13 C14 C15 120.0
C13 C14 H14A 120.0
C15 C14 H14A 120.0
C16 C15 C14 120.0
C16 C15 H15A 120.0
C14 C15 H15A 120.0
C15 C16 C17 120.0
C15 C16 H16A 120.0
C17 C16 H16A 120.0
C18 C17 C16 120.0
C18 C17 H17A 120.0
C16 C17 H17A 120.0
C17 C18 C13 120.0
C17 C18 H18A 120.0
C13 C18 H18A 120.0
C20 C19 C24 120.0
C20 C19 C3 118.3(2)
C24 C19 C3 121.6(2)
C21 C20 C19 120.0
C21 C20 H20A 120.0
C19 C20 H20A 120.0
C20 C21 C22 120.0
C20 C21 H21A 120.0
C22 C21 H21A 120.0
C23 C22 C21 120.0
C23 C22 H22A 120.0
C21 C22 H22A 120.0
C24 C23 C22 120.0
C24 C23 H23A 120.0
C22 C23 H23A 120.0
C23 C24 C19 120.0
C23 C24 H24A 120.0
C19 C24 H24A 120.0
C26 C25 C30 120.0
C26 C25 C4 118.8(3)
C30 C25 C4 121.2(3)
C25 C26 C27 120.0
C25 C26 H26A 120.0
C27 C26 H26A 120.0
C28 C27 C26 120.0
C28 C27 H27A 120.0
C26 C27 H27A 120.0
C27 C28 C29 120.0
C27 C28 H28A 120.0
C29 C28 H28A 120.0
C30 C29 C28 120.0
C30 C29 H29A 120.0
C28 C29 H29A 120.0
C29 C30 C25 120.0
C29 C30 H30A 120.0
C25 C30 H30A 120.0
C32 C31 S2 111.7(5)
C32 C31 H31A 109.3
S2 C31 H31A 109.3
C32 C31 H31B 109.3
S2 C31 H31B 109.3
H31A C31 H31B 107.9
C31 C32 S1 114.5(5)
C31 C32 H32A 108.6
S1 C32 H32A 108.6
C31 C32 H32B 108.6
S1 C32 H32B 108.6
H32A C32 H32B 107.6
F1 B1 O5 109.1(4)
F1 B1 O3 107.7(4)
O5 B1 O3 111.2(4)
F1 B1 O1 106.7(4)
O5 B1 O1 112.0(4)
O3 B1 O1 109.9(4)
F2 B2 O6 108.6(4)
F2 B2 O4 107.6(4)
O6 B2 O4 111.7(4)
F2 B2 O2 107.4(4)
O6 B2 O2 110.4(4)
O4 B2 O2 111.0(4)
C8B C7 C12 110.4(9)
C8B C7 C1 128.5(9)
C12 C7 C1 120.7(5)
C8B C7 C8A 19.6(9)
C12 C7 C8A 125.6(7)
C1 C7 C8A 113.3(7)
C7 C12 C11B 133.2(9)
C7 C12 C11A 108.6(9)
C11B C12 C11A 25.8(6)
C7 C12 H12A 125.7
C11B C12 H12A 100.6
C11A C12 H12A 125.7
C9A C8A C7 123.7(11)
C9A C8A H8AA 118.1
C7 C8A H8AA 118.1
C10A C9A C8A 113.8(13)
C10A C9A H9AA 123.1
C8A C9A H9AA 123.1
C11A C10A C9A 123.2(15)
C11A C10A H10A 118.4
C9A C10A H10A 118.4
C10A C11A C12 125.0(12)
C10A C11A H11A 117.5
C12 C11A H11A 117.5
C7 C8B C9B 119.9(13)
C7 C8B H8BA 120.0
C9B C8B H8BA 120.0
C10B C9B C8B 119.3(15)
C10B C9B H9BA 120.4
C8B C9B H9BA 120.4
C9B C10B C11B 126.1(17)
C9B C10B H10B 116.9
C11B C10B H10B 116.9
C12 C11B C10B 108.3(12)
C12 C11B H11B 125.8
C10B C11B H11B 125.8

loop_
_geom_bond_atom_site_label_1
_geom_bond_atom_site_label_2
_geom_bond_distance
Co1 N2 1.894(3)
Co1 N1 1.917(3)
Co1 N3 1.931(3)
Co1 N4 1.952(4)
Co1 N6 2.083(4)
Co1 N5 2.093(3)
S1 C5 1.740(5)
S1 C32 1.826(7)
S2 C6 1.753(5)
S2 C31 1.762(7)
F1 B1 1.350(6)
F2 B2 1.356(6)
O1 N1 1.369(4)
O1 B1 1.485(6)
O3 N3 1.365(4)
O3 B1 1.492(6)
O5 N5 1.358(5)
O5 B1 1.483(7)
O2 N2 1.354(4)
O2 B2 1.503(7)
O4 N4 1.371(5)
O4 B2 1.485(6)
O6 N6 1.368(5)
O6 B2 1.467(6)
N1 C1 1.309(5)
N2 C2 1.314(5)
N3 C3 1.288(5)
N4 C4 1.309(5)
N5 C5 1.286(6)
N6 C6 1.295(6)
C1 C2 1.463(6)
C1 C7 1.478(7)
C2 C13 1.468(5)
C3 C4 1.467(6)
C3 C19 1.484(5)
C4 C25 1.456(5)
C5 C6 1.445(7)
C13 C14 1.3900
C13 C18 1.3900
C14 C15 1.3900
C14 H14A 0.9300
C15 C16 1.3900
C15 H15A 0.9300
C16 C17 1.3900
C16 H16A 0.9300
C17 C18 1.3900
C17 H17A 0.9300
C18 H18A 0.9300
C19 C20 1.3900
C19 C24 1.3900
C20 C21 1.3900
C20 H20A 0.9300
C21 C22 1.3900
C21 H21A 0.9300
C22 C23 1.3900
C22 H22A 0.9300
C23 C24 1.3900
C23 H23A 0.9300
C24 H24A 0.9300
C25 C26 1.3900
C25 C30 1.3900
C26 C27 1.3900
C26 H26A 0.9300
C27 C28 1.3900
C27 H27A 0.9300
C28 C29 1.3900
C28 H28A 0.9300
C29 C30 1.3900
C29 H29A 0.9300
C30 H30A 0.9300
C31 C32 1.495(9)
C31 H31A 0.9700
C31 H31B 0.9700
C32 H32A 0.9700
C32 H32B 0.9700
C7 C8B 1.408(9)
C7 C12 1.366(8)
C7 C8A 1.433(8)
C12 C11B 1.345(14)
C12 C11A 1.569(17)
C12 H12A 0.9300
C8A C9A 1.422(9)
C8A H8AA 0.9300
C9A C10A 1.40(2)
C9A H9AA 0.9300
C10A C11A 1.35(2)
C10A H10A 0.9300
C11A H11A 0.9300
C8B C9B 1.39(2)
C8B H8BA 0.9300
C9B C10B 1.29(2)
C9B H9BA 0.9300
C10B C11B 1.40(2)
C10B H10B 0.9300
C11B H11B 0.9300

loop_
_geom_torsion_atom_site_label_1
_geom_torsion_atom_site_label_2
_geom_torsion_atom_site_label_3
_geom_torsion_atom_site_label_4
_geom_torsion
B1 O1 N1 C1 169.5(4)
B1 O1 N1 Co1 -0.3(4)
N2 Co1 N1 C1 0.1(3)
N3 Co1 N1 C1 150.6(3)
N4 Co1 N1 C1 78.0(4)
N6 Co1 N1 C1 -69.0(4)
N5 Co1 N1 C1 -125.9(3)
N2 Co1 N1 O1 169.8(3)
N3 Co1 N1 O1 -39.7(3)
N4 Co1 N1 O1 -112.4(3)
N6 Co1 N1 O1 100.7(3)
N5 Co1 N1 O1 43.7(3)
B2 O2 N2 C2 175.9(4)
B2 O2 N2 Co1 8.3(5)
N1 Co1 N2 C2 4.2(3)
N3 Co1 N2 C2 -66.8(5)
N4 Co1 N2 C2 -132.5(4)
N6 Co1 N2 C2 145.1(4)
N5 Co1 N2 C2 79.3(4)
N1 Co1 N2 O2 171.6(3)
N3 Co1 N2 O2 100.7(4)
N4 Co1 N2 O2 34.9(3)
N6 Co1 N2 O2 -47.5(3)
N5 Co1 N2 O2 -113.3(3)
B1 O3 N3 C3 176.2(4)
B1 O3 N3 Co1 11.0(5)
N2 Co1 N3 C3 -63.3(5)
N1 Co1 N3 C3 -131.7(3)
N4 Co1 N3 C3 5.2(3)
N6 Co1 N3 C3 78.5(4)
N5 Co1 N3 C3 144.5(4)
N2 Co1 N3 O3 101.8(4)
N1 Co1 N3 O3 33.4(3)
N4 Co1 N3 O3 170.3(3)
N6 Co1 N3 O3 -116.4(3)
N5 Co1 N3 O3 -50.4(3)
B2 O4 N4 C4 165.3(4)
B2 O4 N4 Co1 0.2(5)
N2 Co1 N4 C4 154.9(3)
N1 Co1 N4 C4 80.8(4)
N3 Co1 N4 C4 3.8(3)
N6 Co1 N4 C4 -120.9(3)
N5 Co1 N4 C4 -64.0(4)
N2 Co1 N4 O4 -40.0(3)
N1 Co1 N4 O4 -114.0(3)
N3 Co1 N4 O4 169.0(3)
N6 Co1 N4 O4 44.3(3)
N5 Co1 N4 O4 101.2(3)
B1 O5 N5 C5 168.9(4)
B1 O5 N5 Co1 4.6(5)
N2 Co1 N5 C5 75.7(4)
N1 Co1 N5 C5 148.6(3)
N3 Co1 N5 C5 -121.3(3)
N4 Co1 N5 C5 -55.4(4)
N6 Co1 N5 C5 4.6(3)
N2 Co1 N5 O5 -120.2(3)
N1 Co1 N5 O5 -47.2(3)
N3 Co1 N5 O5 42.8(3)
N4 Co1 N5 O5 108.8(3)
N6 Co1 N5 O5 168.7(3)
B2 O6 N6 C6 169.2(4)
B2 O6 N6 Co1 7.6(4)
N2 Co1 N6 C6 -121.6(4)
N1 Co1 N6 C6 -54.2(4)
N3 Co1 N6 C6 77.3(4)
N4 Co1 N6 C6 148.6(4)
N5 Co1 N6 C6 6.2(3)
N2 Co1 N6 O6 39.8(3)
N1 Co1 N6 O6 107.2(3)
N3 Co1 N6 O6 -121.4(3)
N4 Co1 N6 O6 -50.1(3)
N5 Co1 N6 O6 167.5(3)
O1 N1 C1 C2 -174.0(3)
Co1 N1 C1 C2 -3.7(5)
O1 N1 C1 C7 5.8(6)
Co1 N1 C1 C7 176.1(4)
O2 N2 C2 C1 -175.4(3)
Co1 N2 C2 C1 -7.1(5)
O2 N2 C2 C13 6.2(6)
Co1 N2 C2 C13 174.5(3)
N1 C1 C2 N2 6.8(5)
C7 C1 C2 N2 -173.1(5)
N1 C1 C2 C13 -174.8(4)
C7 C1 C2 C13 5.3(7)
O3 N3 C3 C4 -177.7(4)
Co1 N3 C3 C4 -12.0(5)
O3 N3 C3 C19 -2.9(6)
Co1 N3 C3 C19 162.8(3)
O4 N4 C4 C25 -1.1(6)
Co1 N4 C4 C25 164.8(3)
O4 N4 C4 C3 -176.6(4)
Co1 N4 C4 C3 -10.7(5)
N3 C3 C4 N4 14.3(5)
C19 C3 C4 N4 -160.6(4)
N3 C3 C4 C25 -161.3(4)
C19 C3 C4 C25 23.7(6)
O5 N5 C5 C6 -177.9(3)
Co1 N5 C5 C6 -13.2(5)
O5 N5 C5 S1 1.6(6)
Co1 N5 C5 S1 166.3(2)
C32 S1 C5 N5 176.7(4)
C32 S1 C5 C6 -3.9(5)
O6 N6 C6 C5 -176.9(4)
Co1 N6 C6 C5 -14.6(5)
O6 N6 C6 S2 0.3(6)
Co1 N6 C6 S2 162.5(2)
N5 C5 C6 N6 17.9(6)
S1 C5 C6 N6 -161.6(4)
N5 C5 C6 S2 -159.0(4)
S1 C5 C6 S2 21.5(6)
C31 S2 C6 N6 -171.9(4)
C31 S2 C6 C5 4.8(5)
N2 C2 C13 C14 -131.8(4)
C1 C2 C13 C14 50.0(5)
N2 C2 C13 C18 52.8(5)
C1 C2 C13 C18 -125.4(4)
C18 C13 C14 C15 0.0
C2 C13 C14 C15 -175.5(3)
C13 C14 C15 C16 0.0
C14 C15 C16 C17 0.0
C15 C16 C17 C18 0.0
C16 C17 C18 C13 0.0
C14 C13 C18 C17 0.0
C2 C13 C18 C17 175.4(4)
N3 C3 C19 C20 -125.7(4)
C4 C3 C19 C20 48.6(5)
N3 C3 C19 C24 51.5(5)
C4 C3 C19 C24 -134.2(4)
C24 C19 C20 C21 0.0
C3 C19 C20 C21 177.3(3)
C19 C20 C21 C22 0.0
C20 C21 C22 C23 0.0
C21 C22 C23 C24 0.0
C22 C23 C24 C19 0.0
C20 C19 C24 C23 0.0
C3 C19 C24 C23 -177.2(4)
N4 C4 C25 C26 -129.7(4)
C3 C4 C25 C26 45.3(5)
N4 C4 C25 C30 49.7(5)
C3 C4 C25 C30 -135.3(4)
C30 C25 C26 C27 0.0
C4 C25 C26 C27 179.5(4)
C25 C26 C27 C28 0.0
C26 C27 C28 C29 0.0
C27 C28 C29 C30 0.0
C28 C29 C30 C25 0.0
C26 C25 C30 C29 0.0
C4 C25 C30 C29 -179.4(4)
C6 S2 C31 C32 -51.8(6)
S2 C31 C32 S1 77.6(6)
C5 S1 C32 C31 -44.3(6)
N5 O5 B1 F1 177.0(3)
N5 O5 B1 O3 -64.4(4)
N5 O5 B1 O1 59.0(5)
N3 O3 B1 F1 178.1(4)
N3 O3 B1 O5 58.7(5)
N3 O3 B1 O1 -66.0(5)
N1 O1 B1 F1 176.0(3)
N1 O1 B1 O5 -64.7(5)
N1 O1 B1 O3 59.5(5)
N6 O6 B2 F2 177.0(3)
N6 O6 B2 O4 58.5(5)
N6 O6 B2 O2 -65.6(4)
N4 O4 B2 F2 175.1(4)
N4 O4 B2 O6 -65.8(5)
N4 O4 B2 O2 57.9(5)
N2 O2 B2 F2 178.7(3)
N2 O2 B2 O6 60.6(5)
N2 O2 B2 O4 -63.9(5)
N1 C1 C7 C8B 43.6(12)
C2 C1 C7 C8B -136.6(10)
N1 C1 C7 C12 -128.5(5)
C2 C1 C7 C12 51.3(7)
N1 C1 C7 C8A 58.1(8)
C2 C1 C7 C8A -122.0(7)
C8B C7 C12 C11B 4.1(13)
C1 C7 C12 C11B 177.5(9)
C8A C7 C12 C11B -10.0(14)
C8B C7 C12 C11A 13.1(10)
C1 C7 C12 C11A -173.5(6)
C8A C7 C12 C11A -1.0(11)
C8B C7 C8A C9A -41(3)
C12 C7 C8A C9A 1.6(16)
C1 C7 C8A C9A 174.6(10)
C7 C8A C9A C10A -1.9(18)
C8A C9A C10A C11A 1.9(19)
C9A C10A C11A C12 -2(2)
C7 C12 C11A C10A 1.0(14)
C11B C12 C11A C10A 166(3)
C12 C7 C8B C9B -16.5(17)
C1 C7 C8B C9B 170.8(10)
C8A C7 C8B C9B 127(4)
C7 C8B C9B C10B 17(2)
C8B C9B C10B C11B -2(2)
C7 C12 C11B C10B 8.0(14)
C11A C12 C11B C10B -12.0(15)
C9B C10B C11B C12 -8.9(18)
